data_7025498
loop_
_publ_author_name
'Sgro, Michael J.'
'Stephan, Douglas W.'

_publ_section_title
;
 Synthesis and exchange reactions of Ni-dimine-COD, acetylene and olefin
 complexes.
;
_journal_issue 25
_journal_name_full 'Dalton transactions (Cambridge, England : 2003)'
_journal_page_first 5786
_journal_page_last 5794
_journal_paper_doi 10.1039/c001312a
_journal_volume 39
_journal_year 2010
_chemical_formula_sum 'C44 H52 N2 Ni'
_chemical_formula_weight 667.59
_space_group_IT_number 2
_symmetry_cell_setting triclinic
_symmetry_space_group_name_Hall '-P 1'
_symmetry_space_group_name_H-M 'P -1'
_atom_sites_solution_hydrogens geom
_atom_sites_solution_primary direct
_atom_sites_solution_secondary difmap
_audit_creation_method SHELXL-97
_cell_angle_alpha 99.293(2)
_cell_angle_beta 92.622(2)
_cell_angle_gamma 99.846(2)
_cell_formula_units_Z 4
_cell_length_a 11.5009(6)
_cell_length_b 17.8623(9)
_cell_length_c 18.3510(9)
_cell_measurement_reflns_used 9963
_cell_measurement_temperature 150(2)
_cell_measurement_theta_max 24.01
_cell_measurement_theta_min 2.35
_cell_volume 3655.2(3)
_computing_cell_refinement 'Bruker SMART'
_computing_data_collection 'Bruker SMART'
_computing_data_reduction 'Bruker SAINT'
_computing_molecular_graphics 'Bruker SHELXTL'
_computing_publication_material 'Bruker SHELXTL'
_computing_structure_refinement 'SHELXL-97 (Sheldrick, 1997)'
_computing_structure_solution 'SHELXS-97 (Sheldrick, 1990)'
_diffrn_ambient_temperature 150(2)
_diffrn_measured_fraction_theta_full 0.971
_diffrn_measured_fraction_theta_max 0.971
_diffrn_measurement_device_type 'CCD area detector'
_diffrn_measurement_method 'phi and omega scans'
_diffrn_radiation_monochromator graphite
_diffrn_radiation_source 'fine-focus sealed tube'
_diffrn_radiation_type MoK\a
_diffrn_radiation_wavelength 0.71073
_diffrn_reflns_av_R_equivalents 0.0409
_diffrn_reflns_av_sigmaI/netI 0.0471
_diffrn_reflns_limit_h_max 13
_diffrn_reflns_limit_h_min -12
_diffrn_reflns_limit_k_max 20
_diffrn_reflns_limit_k_min -20
_diffrn_reflns_limit_l_max 20
_diffrn_reflns_limit_l_min -20
_diffrn_reflns_number 40556
_diffrn_reflns_theta_full 24.16
_diffrn_reflns_theta_max 24.16
_diffrn_reflns_theta_min 1.76
_exptl_absorpt_coefficient_mu 0.563
_exptl_absorpt_correction_T_max 0.7450
_exptl_absorpt_correction_T_min 0.6688
_exptl_absorpt_correction_type multi-scan
_exptl_crystal_colour purple
_exptl_crystal_density_diffrn 1.213
_exptl_crystal_density_method 'not measured'
_exptl_crystal_description block
_exptl_crystal_F_000 1432
_exptl_crystal_size_max 0.30
_exptl_crystal_size_mid 0.30
_exptl_crystal_size_min 0.30
_refine_diff_density_max 0.698
_refine_diff_density_min -0.411
_refine_diff_density_rms 0.055
_refine_ls_extinction_method none
_refine_ls_goodness_of_fit_ref 1.040
_refine_ls_hydrogen_treatment constr
_refine_ls_matrix_type full
_refine_ls_number_parameters 863
_refine_ls_number_reflns 11362
_refine_ls_number_restraints 0
_refine_ls_restrained_S_all 1.040
_refine_ls_R_factor_all 0.0638
_refine_ls_R_factor_gt 0.0398
_refine_ls_shift/su_max 0.001
_refine_ls_shift/su_mean 0.000
_refine_ls_structure_factor_coef Fsqd
_refine_ls_weighting_details 'calc w=1/[\s^2^(Fo^2^)+(0.0379P)^2^+3.4354P] where P=(Fo^2^+2Fc^2^)/3'
_refine_ls_weighting_scheme calc
_refine_ls_wR_factor_gt 0.0877
_refine_ls_wR_factor_ref 0.1008
_reflns_number_gt 8634
_reflns_number_total 11362
_reflns_threshold_expression >2sigma(I)
_cod_data_source_file c001312a.txt
_cod_data_source_block C44H52N2Ni_Compound5
_cod_depositor_comments
;
The following automatic conversions were performed:

'_symmetry_cell_setting' value 'Triclinic' changed to 'triclinic'
according to /home/saulius/struct/CIF-dictionaries/cif_core.dic
dictionary named 'cif_core.dic' version 2.4.2 from 2011-04-26.

Automatic conversion script
Id: cif_fix_values 1891 2012-01-12 08:04:46Z andrius 
;
_cod_original_sg_symbol_H-M P-1
_cod_database_code 7025498

loop_
_symmetry_equiv_pos_as_xyz
'x, y, z'
'-x, -y, -z'

loop_
_atom_site_label
_atom_site_type_symbol
_atom_site_fract_x
_atom_site_fract_y
_atom_site_fract_z
_atom_site_U_iso_or_equiv
_atom_site_adp_type
_atom_site_occupancy
_atom_site_symmetry_multiplicity
_atom_site_calc_flag
_atom_site_refinement_flags
Ni1 Ni 0.80018(3) 0.79042(2) 0.434971(19) 0.01889(10) Uani 1 1 d .
Ni2 Ni 0.95606(3) 0.69939(2) 0.903929(19) 0.02030(10) Uani 1 1 d .
N1 N 0.81823(19) 0.70525(13) 0.35725(12) 0.0192(5) Uani 1 1 d .
N2 N 0.64416(19) 0.78069(13) 0.38156(12) 0.0189(5) Uani 1 1 d .
N3 N 0.81777(18) 0.73783(13) 0.86812(12) 0.0188(5) Uani 1 1 d .
N4 N 1.04358(18) 0.79629(12) 0.88291(12) 0.0176(5) Uani 1 1 d .
C1 C 0.7247(2) 0.68616(16) 0.30769(15) 0.0198(6) Uani 1 1 d .
C2 C 0.6326(2) 0.73011(15) 0.31914(15) 0.0188(6) Uani 1 1 d .
C3 C 0.5432(2) 0.70341(16) 0.25583(15) 0.0221(6) Uani 1 1 d .
C4 C 0.5853(2) 0.64362(16) 0.21019(16) 0.0250(7) Uani 1 1 d .
C5 C 0.6946(2) 0.62950(16) 0.23887(16) 0.0239(7) Uani 1 1 d .
C6 C 0.7464(3) 0.57360(17) 0.19975(16) 0.0308(7) Uani 1 1 d .
H6 H 0.8190 0.5624 0.2181 0.037 Uiso 1 1 calc R
C7 C 0.6892(3) 0.53293(19) 0.13126(18) 0.0431(9) Uani 1 1 d .
H7 H 0.7252 0.4947 0.1034 0.052 Uiso 1 1 calc R
C8 C 0.5841(3) 0.5467(2) 0.10394(18) 0.0442(9) Uani 1 1 d .
H8 H 0.5484 0.5178 0.0580 0.053 Uiso 1 1 calc R
C9 C 0.5275(3) 0.60350(18) 0.14302(16) 0.0318(7) Uani 1 1 d .
C10 C 0.9268(3) 0.77060(17) 0.51060(15) 0.0252(7) Uani 1 1 d .
H10 H 0.9485 0.7183 0.4991 0.030 Uiso 1 1 calc R
C11 C 0.8218(3) 0.77118(16) 0.54359(15) 0.0258(7) Uani 1 1 d .
H11 H 0.7811 0.7195 0.5520 0.031 Uiso 1 1 calc R
C12 C 0.7918(3) 0.83851(17) 0.59542(16) 0.0329(7) Uani 1 1 d .
H12A H 0.8325 0.8419 0.6448 0.039 Uiso 1 1 calc R
H12B H 0.7055 0.8295 0.6008 0.039 Uiso 1 1 calc R
C13 C 0.8278(3) 0.91527(17) 0.56789(16) 0.0314(7) Uani 1 1 d .
H13A H 0.7770 0.9518 0.5884 0.038 Uiso 1 1 calc R
H13B H 0.9107 0.9378 0.5861 0.038 Uiso 1 1 calc R
C14 C 0.8165(3) 0.90484(15) 0.48404(16) 0.0249(7) Uani 1 1 d .
H14 H 0.7564 0.9320 0.4639 0.030 Uiso 1 1 calc R
C15 C 0.9084(2) 0.89626(15) 0.43922(16) 0.0242(7) Uani 1 1 d .
H15 H 0.9040 0.9189 0.3930 0.029 Uiso 1 1 calc R
C16 C 1.0319(3) 0.89141(17) 0.46731(17) 0.0293(7) Uani 1 1 d .
H16A H 1.0733 0.9436 0.4908 0.035 Uiso 1 1 calc R
H16B H 1.0761 0.8735 0.4248 0.035 Uiso 1 1 calc R
C17 C 1.0324(3) 0.83646(17) 0.52357(17) 0.0302(7) Uani 1 1 d .
H17A H 1.1060 0.8148 0.5209 0.036 Uiso 1 1 calc R
H17B H 1.0326 0.8661 0.5741 0.036 Uiso 1 1 calc R
C18 C 0.9012(2) 0.65318(16) 0.35234(15) 0.0219(6) Uani 1 1 d .
C19 C 0.8761(2) 0.58593(16) 0.38347(16) 0.0256(7) Uani 1 1 d .
C20 C 0.9569(3) 0.53552(18) 0.37539(18) 0.0348(8) Uani 1 1 d .
H20 H 0.9418 0.4893 0.3954 0.042 Uiso 1 1 calc R
C21 C 1.0579(3) 0.5515(2) 0.3390(2) 0.0420(9) Uani 1 1 d .
H21 H 1.1104 0.5157 0.3327 0.050 Uiso 1 1 calc R
C22 C 1.0828(3) 0.61937(19) 0.31160(18) 0.0338(8) Uani 1 1 d .
H22 H 1.1536 0.6304 0.2876 0.041 Uiso 1 1 calc R
C23 C 1.0059(2) 0.67227(17) 0.31837(16) 0.0255(7) Uani 1 1 d .
C24 C 1.0331(2) 0.74733(18) 0.28838(16) 0.0284(7) Uani 1 1 d .
H24 H 0.9938 0.7857 0.3194 0.034 Uiso 1 1 calc R
C25 C 0.7673(3) 0.56751(17) 0.42536(17) 0.0318(7) Uani 1 1 d .
H25 H 0.7303 0.6147 0.4338 0.038 Uiso 1 1 calc R
C26 C 0.6756(3) 0.5023(2) 0.3808(2) 0.0461(9) Uani 1 1 d .
H26A H 0.6550 0.5158 0.3328 0.069 Uiso 1 1 calc R
H26B H 0.6044 0.4945 0.4081 0.069 Uiso 1 1 calc R
H26C H 0.7084 0.4547 0.3731 0.069 Uiso 1 1 calc R
C27 C 0.7979(3) 0.5477(2) 0.50158(19) 0.0492(10) Uani 1 1 d .
H27A H 0.8290 0.4995 0.4950 0.074 Uiso 1 1 calc R
H27B H 0.7265 0.5416 0.5288 0.074 Uiso 1 1 calc R
H27C H 0.8577 0.5895 0.5295 0.074 Uiso 1 1 calc R
C28 C 1.1654(3) 0.7807(2) 0.2945(2) 0.0529(10) Uani 1 1 d .
H28A H 1.1986 0.7823 0.3450 0.079 Uiso 1 1 calc R
H28B H 1.1771 0.8331 0.2830 0.079 Uiso 1 1 calc R
H28C H 1.2053 0.7482 0.2594 0.079 Uiso 1 1 calc R
C29 C 0.9816(3) 0.7388(2) 0.20861(18) 0.0503(10) Uani 1 1 d .
H29A H 1.0112 0.6972 0.1775 0.076 Uiso 1 1 calc R
H29B H 1.0056 0.7872 0.1902 0.076 Uiso 1 1 calc R
H29C H 0.8951 0.7264 0.2069 0.076 Uiso 1 1 calc R
C30 C 0.5531(2) 0.82548(16) 0.39845(15) 0.0211(6) Uani 1 1 d .
C31 C 0.4715(2) 0.80243(17) 0.44937(16) 0.0258(7) Uani 1 1 d .
C32 C 0.3876(3) 0.84745(19) 0.46881(17) 0.0331(8) Uani 1 1 d .
H32 H 0.3316 0.8321 0.5025 0.040 Uiso 1 1 calc R
C33 C 0.3828(3) 0.91408(19) 0.44061(18) 0.0344(8) Uani 1 1 d .
H33 H 0.3240 0.9439 0.4546 0.041 Uiso 1 1 calc R
C34 C 0.4638(3) 0.93689(18) 0.39212(17) 0.0310(7) Uani 1 1 d .
H34 H 0.4605 0.9830 0.3732 0.037 Uiso 1 1 calc R
C35 C 0.5509(2) 0.89396(16) 0.36986(15) 0.0234(7) Uani 1 1 d .
C36 C 0.6396(3) 0.92395(17) 0.31759(16) 0.0280(7) Uani 1 1 d .
H36 H 0.7031 0.8919 0.3150 0.034 Uiso 1 1 calc R
C37 C 0.6982(3) 1.00790(18) 0.34531(18) 0.0382(8) Uani 1 1 d .
H37A H 0.6390 1.0412 0.3438 0.057 Uiso 1 1 calc R
H37B H 0.7613 1.0230 0.3136 0.057 Uiso 1 1 calc R
H37C H 0.7318 1.0133 0.3963 0.057 Uiso 1 1 calc R
C38 C 0.5823(3) 0.91632(19) 0.23892(17) 0.0377(8) Uani 1 1 d .
H38A H 0.5521 0.8618 0.2190 0.057 Uiso 1 1 calc R
H38B H 0.6414 0.9373 0.2072 0.057 Uiso 1 1 calc R
H38C H 0.5168 0.9450 0.2403 0.057 Uiso 1 1 calc R
C39 C 0.4750(3) 0.72850(19) 0.48014(18) 0.0353(8) Uani 1 1 d .
H39 H 0.5590 0.7206 0.4818 0.042 Uiso 1 1 calc R
C40 C 0.4354(3) 0.7323(2) 0.5590(2) 0.0535(10) Uani 1 1 d .
H40A H 0.4803 0.7786 0.5907 0.080 Uiso 1 1 calc R
H40B H 0.4499 0.6864 0.5783 0.080 Uiso 1 1 calc R
H40C H 0.3508 0.7344 0.5584 0.080 Uiso 1 1 calc R
C41 C 0.4015(4) 0.6586(2) 0.4297(2) 0.0583(11) Uani 1 1 d .
H41A H 0.3183 0.6643 0.4272 0.088 Uiso 1 1 calc R
H41B H 0.4092 0.6118 0.4494 0.088 Uiso 1 1 calc R
H41C H 0.4299 0.6549 0.3799 0.088 Uiso 1 1 calc R
C42 C 0.8492(2) 0.80541(15) 0.84698(14) 0.0176(6) Uani 1 1 d .
C43 C 0.9730(2) 0.83601(15) 0.85205(14) 0.0181(6) Uani 1 1 d .
C44 C 0.9979(3) 0.59820(17) 0.84629(18) 0.0344(8) Uani 1 1 d .
H44 H 1.0059 0.5980 0.7922 0.041 Uiso 1 1 calc R
C45 C 1.0949(3) 0.63979(17) 0.89204(16) 0.0270(7) Uani 1 1 d .
H45 H 1.1605 0.6642 0.8649 0.032 Uiso 1 1 calc R
C46 C 1.1353(3) 0.6195(2) 0.96451(18) 0.0391(8) Uani 1 1 d .
H46A H 1.2223 0.6359 0.9728 0.047 Uiso 1 1 calc R
H46B H 1.1173 0.5628 0.9610 0.047 Uiso 1 1 calc R
C47 C 1.0784(3) 0.65626(19) 1.03051(17) 0.0367(8) Uani 1 1 d .
H47A H 1.1334 0.7031 1.0555 0.044 Uiso 1 1 calc R
H47B H 1.0667 0.6199 1.0660 0.044 Uiso 1 1 calc R
C48 C 0.9605(3) 0.67834(17) 1.01172(16) 0.0270(7) Uani 1 1 d .
H48 H 0.9370 0.7192 1.0491 0.032 Uiso 1 1 calc R
C49 C 0.8674(3) 0.62842(18) 0.96974(17) 0.0318(8) Uani 1 1 d .
H49 H 0.7872 0.6391 0.9816 0.038 Uiso 1 1 calc R
C50 C 0.8707(4) 0.54410(19) 0.9393(2) 0.0510(10) Uani 1 1 d .
H50A H 0.9214 0.5245 0.9742 0.061 Uiso 1 1 calc R
H50B H 0.7897 0.5138 0.9374 0.061 Uiso 1 1 calc R
C51 C 0.9158(3) 0.53014(19) 0.8637(2) 0.0499(10) Uani 1 1 d .
H51A H 0.9575 0.4857 0.8600 0.060 Uiso 1 1 calc R
H51B H 0.8475 0.5162 0.8262 0.060 Uiso 1 1 calc R
C52 C 0.6935(2) 0.71275(16) 0.87486(15) 0.0209(6) Uani 1 1 d .
C53 C 0.6412(2) 0.74479(16) 0.93740(16) 0.0254(7) Uani 1 1 d .
C54 C 0.5192(3) 0.72183(18) 0.93975(18) 0.0329(8) Uani 1 1 d .
H54 H 0.4808 0.7436 0.9806 0.039 Uiso 1 1 calc R
C55 C 0.4537(3) 0.66846(19) 0.88418(19) 0.0384(8) Uani 1 1 d .
H55 H 0.3705 0.6548 0.8863 0.046 Uiso 1 1 calc R
C56 C 0.5079(3) 0.63468(18) 0.82543(18) 0.0348(8) Uani 1 1 d .
H56 H 0.4617 0.5967 0.7882 0.042 Uiso 1 1 calc R
C57 C 0.6292(2) 0.65501(16) 0.81936(16) 0.0245(7) Uani 1 1 d .
C58 C 0.7105(3) 0.80289(17) 1.00113(16) 0.0292(7) Uani 1 1 d .
H58 H 0.7959 0.8100 0.9908 0.035 Uiso 1 1 calc R
C59 C 0.6887(3) 0.61814(17) 0.75464(16) 0.0309(7) Uani 1 1 d .
H59 H 0.7745 0.6240 0.7707 0.037 Uiso 1 1 calc R
C60 C 0.6408(3) 0.53186(18) 0.7312(2) 0.0433(9) Uani 1 1 d .
H60A H 0.6440 0.5061 0.7744 0.065 Uiso 1 1 calc R
H60B H 0.6890 0.5099 0.6936 0.065 Uiso 1 1 calc R
H60C H 0.5586 0.5243 0.7106 0.065 Uiso 1 1 calc R
C61 C 0.6803(4) 0.6597(2) 0.6892(2) 0.0676(13) Uani 1 1 d .
H61A H 0.5972 0.6535 0.6709 0.101 Uiso 1 1 calc R
H61B H 0.7254 0.6378 0.6496 0.101 Uiso 1 1 calc R
H61C H 0.7130 0.7147 0.7047 0.101 Uiso 1 1 calc R
C62 C 1.1683(2) 0.82383(15) 0.88178(15) 0.0188(6) Uani 1 1 d .
C63 C 1.2301(2) 0.86661(16) 0.94775(15) 0.0212(6) Uani 1 1 d .
C64 C 1.3467(2) 0.90163(17) 0.94350(17) 0.0285(7) Uani 1 1 d .
H64 H 1.3896 0.9328 0.9864 0.034 Uiso 1 1 calc R
C65 C 1.2250(2) 0.80880(16) 0.81618(15) 0.0215(6) Uani 1 1 d .
C66 C 1.1692(2) 0.87349(17) 1.01966(15) 0.0253(7) Uani 1 1 d .
H66 H 1.1099 0.8250 1.0170 0.030 Uiso 1 1 calc R
C67 C 1.1622(3) 0.75381(17) 0.74824(15) 0.0264(7) Uani 1 1 d .
H67 H 1.0842 0.7287 0.7628 0.032 Uiso 1 1 calc R
C68 C 1.2309(3) 0.68961(18) 0.72097(17) 0.0367(8) Uani 1 1 d .
H68A H 1.3065 0.7122 0.7041 0.055 Uiso 1 1 calc R
H68B H 1.1844 0.6534 0.6799 0.055 Uiso 1 1 calc R
H68C H 1.2458 0.6621 0.7616 0.055 Uiso 1 1 calc R
C69 C 1.1373(3) 0.79566(19) 0.68437(17) 0.0380(8) Uani 1 1 d .
H69A H 1.0913 0.8357 0.7013 0.057 Uiso 1 1 calc R
H69B H 1.0922 0.7586 0.6433 0.057 Uiso 1 1 calc R
H69C H 1.2123 0.8194 0.6676 0.057 Uiso 1 1 calc R
C70 C 0.8752(2) 0.91839(15) 0.79975(14) 0.0172(6) Uani 1 1 d .
C71 C 0.9908(2) 0.90890(15) 0.82294(14) 0.0183(6) Uani 1 1 d .
C72 C 1.0851(2) 0.96446(16) 0.81473(15) 0.0230(6) Uani 1 1 d .
H72 H 1.1631 0.9606 0.8310 0.028 Uiso 1 1 calc R
C73 C 1.0643(2) 1.02761(16) 0.78154(16) 0.0253(7) Uani 1 1 d .
H73 H 1.1297 1.0663 0.7763 0.030 Uiso 1 1 calc R
C74 C 0.9531(2) 1.03527(16) 0.75649(15) 0.0241(7) Uani 1 1 d .
H74 H 0.9433 1.0775 0.7328 0.029 Uiso 1 1 calc R
C75 C 0.8525(2) 0.97971(15) 0.76608(14) 0.0194(6) Uani 1 1 d .
C76 C 0.7323(2) 0.97954(17) 0.74477(15) 0.0242(7) Uani 1 1 d .
H76 H 0.7119 1.0198 0.7215 0.029 Uiso 1 1 calc R
C77 C 0.6460(2) 0.92155(16) 0.75770(15) 0.0242(7) Uani 1 1 d .
H77 H 0.5662 0.9226 0.7428 0.029 Uiso 1 1 calc R
C100 C 0.7855(2) 0.85822(15) 0.81382(14) 0.0181(6) Uani 1 1 d .
C101 C 0.6701(2) 0.85978(16) 0.79247(15) 0.0226(6) Uani 1 1 d .
H101 H 0.6078 0.8204 0.8008 0.027 Uiso 1 1 calc R
C102 C 0.6993(3) 0.7733(2) 1.07480(17) 0.0398(8) Uani 1 1 d .
H10A H 0.6169 0.7683 1.0877 0.060 Uiso 1 1 calc R
H10B H 0.7503 0.8098 1.1138 0.060 Uiso 1 1 calc R
H10C H 0.7237 0.7229 1.0701 0.060 Uiso 1 1 calc R
C103 C 0.6731(3) 0.88138(18) 1.00748(19) 0.0413(9) Uani 1 1 d .
H10D H 0.6794 0.8993 0.9598 0.062 Uiso 1 1 calc R
H10E H 0.7249 0.9184 1.0457 0.062 Uiso 1 1 calc R
H10F H 0.5911 0.8769 1.0210 0.062 Uiso 1 1 calc R
C104 C 1.3416(2) 0.84457(17) 0.81598(17) 0.0287(7) Uani 1 1 d .
H104 H 1.3816 0.8363 0.7720 0.034 Uiso 1 1 calc R
C105 C 1.4012(3) 0.89198(18) 0.87798(17) 0.0329(8) Uani 1 1 d .
H105 H 1.4799 0.9180 0.8756 0.039 Uiso 1 1 calc R
C106 C 1.2545(3) 0.8791(2) 1.08737(17) 0.0415(9) Uani 1 1 d .
H10G H 1.3027 0.8387 1.0782 0.062 Uiso 1 1 calc R
H10H H 1.2094 0.8722 1.1306 0.062 Uiso 1 1 calc R
H10I H 1.3062 0.9298 1.0967 0.062 Uiso 1 1 calc R
C107 C 1.1009(3) 0.94021(18) 1.02935(18) 0.0358(8) Uani 1 1 d .
H10J H 1.1566 0.9892 1.0351 0.054 Uiso 1 1 calc R
H10K H 1.0562 0.9389 1.0735 0.054 Uiso 1 1 calc R
H10L H 1.0460 0.9353 0.9857 0.054 Uiso 1 1 calc R
C108 C 0.4373(3) 0.72207(18) 0.23433(17) 0.0309(7) Uani 1 1 d .
H108 H 0.4052 0.7610 0.2642 0.037 Uiso 1 1 calc R
C109 C 0.3769(3) 0.6819(2) 0.16648(19) 0.0408(9) Uani 1 1 d .
H109 H 0.3040 0.6950 0.1513 0.049 Uiso 1 1 calc R
C110 C 0.4192(3) 0.6253(2) 0.12195(19) 0.0413(9) Uani 1 1 d .
H110 H 0.3760 0.6003 0.0767 0.050 Uiso 1 1 calc R

loop_
_atom_site_aniso_label
_atom_site_aniso_U_11
_atom_site_aniso_U_22
_atom_site_aniso_U_33
_atom_site_aniso_U_23
_atom_site_aniso_U_13
_atom_site_aniso_U_12
Ni1 0.01699(19) 0.0238(2) 0.01548(19) 0.00103(15) -0.00145(15) 0.00557(15)
Ni2 0.01742(19) 0.0248(2) 0.0206(2) 0.00831(15) -0.00013(15) 0.00550(15)
N1 0.0157(12) 0.0259(13) 0.0165(12) 0.0010(10) 0.0019(10) 0.0069(10)
N2 0.0157(12) 0.0263(13) 0.0158(12) 0.0039(10) 0.0009(10) 0.0069(10)
N3 0.0141(12) 0.0253(13) 0.0164(12) 0.0045(10) -0.0016(10) 0.0021(10)
N4 0.0138(12) 0.0237(13) 0.0156(12) 0.0036(10) 0.0001(10) 0.0045(10)
C1 0.0151(14) 0.0262(16) 0.0177(15) 0.0032(12) 0.0000(12) 0.0034(12)
C2 0.0129(14) 0.0252(15) 0.0178(15) 0.0036(12) -0.0004(11) 0.0027(11)
C3 0.0146(14) 0.0334(17) 0.0178(15) 0.0068(13) -0.0011(12) 0.0017(12)
C4 0.0219(16) 0.0289(17) 0.0218(16) 0.0062(13) -0.0028(13) -0.0027(13)
C5 0.0220(15) 0.0255(16) 0.0223(16) 0.0025(13) -0.0015(13) 0.0016(12)
C6 0.0306(17) 0.0314(18) 0.0278(18) -0.0026(14) -0.0031(14) 0.0071(14)
C7 0.050(2) 0.041(2) 0.033(2) -0.0111(16) 0.0019(17) 0.0106(17)
C8 0.055(2) 0.045(2) 0.0236(18) -0.0098(16) -0.0113(17) 0.0020(18)
C9 0.0319(18) 0.0371(19) 0.0215(17) 0.0042(14) -0.0061(14) -0.0044(14)
C10 0.0303(17) 0.0268(16) 0.0195(16) 0.0054(12) -0.0068(13) 0.0084(13)
C11 0.0373(18) 0.0251(16) 0.0143(15) 0.0048(12) -0.0037(13) 0.0044(13)
C12 0.044(2) 0.0343(18) 0.0201(16) 0.0036(13) 0.0041(14) 0.0066(15)
C13 0.0418(19) 0.0316(18) 0.0205(16) 0.0001(13) 0.0012(14) 0.0103(15)
C14 0.0321(17) 0.0167(15) 0.0253(17) 0.0003(12) -0.0052(14) 0.0081(12)
C15 0.0285(17) 0.0211(16) 0.0219(16) 0.0050(12) -0.0021(13) 0.0009(13)
C16 0.0229(16) 0.0329(18) 0.0276(17) 0.0027(14) -0.0041(13) -0.0029(13)
C17 0.0256(17) 0.0344(18) 0.0288(18) 0.0030(14) -0.0071(14) 0.0047(14)
C18 0.0167(15) 0.0286(17) 0.0184(15) -0.0045(12) -0.0049(12) 0.0085(12)
C19 0.0244(16) 0.0249(16) 0.0261(17) -0.0013(13) -0.0051(13) 0.0076(13)
C20 0.0341(19) 0.0288(18) 0.042(2) 0.0024(15) -0.0056(16) 0.0133(14)
C21 0.0324(19) 0.043(2) 0.052(2) -0.0020(17) -0.0054(17) 0.0230(16)
C22 0.0211(16) 0.044(2) 0.0352(19) -0.0031(15) 0.0006(14) 0.0118(14)
C23 0.0186(15) 0.0355(18) 0.0210(16) -0.0030(13) -0.0048(13) 0.0100(13)
C24 0.0177(15) 0.0388(19) 0.0269(17) -0.0001(14) 0.0028(13) 0.0056(13)
C25 0.0339(18) 0.0252(17) 0.0373(19) 0.0041(14) 0.0040(15) 0.0087(14)
C26 0.038(2) 0.048(2) 0.050(2) 0.0092(18) 0.0030(17) 0.0008(17)
C27 0.061(3) 0.049(2) 0.039(2) 0.0139(17) 0.0036(19) 0.0055(19)
C28 0.0236(18) 0.048(2) 0.086(3) 0.009(2) 0.0060(19) 0.0049(16)
C29 0.060(2) 0.058(2) 0.0266(19) 0.0089(17) 0.0003(18) -0.0062(19)
C30 0.0138(14) 0.0301(17) 0.0191(15) -0.0003(12) -0.0005(12) 0.0083(12)
C31 0.0156(15) 0.0384(18) 0.0232(16) 0.0029(13) 0.0021(12) 0.0064(13)
C32 0.0215(16) 0.051(2) 0.0291(18) 0.0071(15) 0.0089(14) 0.0105(15)
C33 0.0222(17) 0.047(2) 0.0374(19) 0.0009(16) 0.0046(15) 0.0208(15)
C34 0.0272(17) 0.0360(18) 0.0328(18) 0.0043(14) 0.0001(14) 0.0159(14)
C35 0.0186(15) 0.0300(17) 0.0218(16) 0.0017(13) 0.0003(12) 0.0083(13)
C36 0.0270(17) 0.0340(18) 0.0291(17) 0.0119(14) 0.0075(14) 0.0149(14)
C37 0.0358(19) 0.042(2) 0.039(2) 0.0158(16) 0.0056(16) 0.0044(16)
C38 0.043(2) 0.048(2) 0.0265(18) 0.0142(15) 0.0079(15) 0.0137(16)
C39 0.0259(17) 0.050(2) 0.0365(19) 0.0187(16) 0.0119(15) 0.0129(15)
C40 0.050(2) 0.079(3) 0.041(2) 0.031(2) 0.0172(19) 0.015(2)
C41 0.073(3) 0.046(2) 0.055(3) 0.0187(19) 0.013(2) -0.002(2)
C42 0.0161(14) 0.0223(15) 0.0150(14) 0.0037(12) 0.0013(11) 0.0042(11)
C43 0.0161(14) 0.0244(15) 0.0147(14) 0.0026(12) 0.0014(11) 0.0066(12)
C44 0.041(2) 0.0295(18) 0.0342(19) 0.0001(14) 0.0001(16) 0.0167(15)
C45 0.0252(16) 0.0325(17) 0.0285(17) 0.0085(14) 0.0078(14) 0.0147(14)
C46 0.0283(18) 0.061(2) 0.038(2) 0.0235(17) 0.0039(15) 0.0200(16)
C47 0.0395(19) 0.047(2) 0.0287(18) 0.0117(15) -0.0025(15) 0.0184(16)
C48 0.0274(17) 0.0391(18) 0.0196(16) 0.0120(13) 0.0066(13) 0.0124(14)
C49 0.0291(17) 0.0411(19) 0.0297(18) 0.0233(15) 0.0035(14) 0.0020(15)
C50 0.065(3) 0.035(2) 0.052(2) 0.0249(18) -0.007(2) -0.0083(18)
C51 0.048(2) 0.029(2) 0.070(3) 0.0047(18) -0.008(2) 0.0093(17)
C52 0.0140(14) 0.0273(16) 0.0241(16) 0.0117(13) -0.0002(12) 0.0050(12)
C53 0.0207(16) 0.0296(17) 0.0276(17) 0.0097(13) 0.0036(13) 0.0044(13)
C54 0.0254(17) 0.0396(19) 0.0351(19) 0.0081(15) 0.0106(15) 0.0063(14)
C55 0.0139(16) 0.049(2) 0.050(2) 0.0081(17) 0.0026(15) -0.0013(15)
C56 0.0198(16) 0.042(2) 0.036(2) 0.0014(15) -0.0050(14) -0.0041(14)
C57 0.0186(15) 0.0302(17) 0.0252(16) 0.0093(13) -0.0025(13) 0.0030(13)
C58 0.0240(16) 0.0370(18) 0.0248(17) 0.0030(14) 0.0039(13) 0.0025(14)
C59 0.0256(17) 0.0379(19) 0.0259(17) 0.0011(14) 0.0001(14) 0.0007(14)
C60 0.0337(19) 0.042(2) 0.048(2) -0.0047(17) -0.0007(17) 0.0030(16)
C61 0.125(4) 0.059(3) 0.026(2) 0.0120(18) 0.020(2) 0.028(3)
C62 0.0141(14) 0.0236(15) 0.0212(15) 0.0084(12) -0.0007(12) 0.0066(12)
C63 0.0183(15) 0.0262(16) 0.0212(16) 0.0040(12) 0.0003(12) 0.0097(12)
C64 0.0178(16) 0.0355(18) 0.0287(17) -0.0024(14) -0.0026(13) 0.0044(13)
C65 0.0187(15) 0.0283(16) 0.0195(15) 0.0060(12) 0.0014(12) 0.0080(12)
C66 0.0236(16) 0.0301(17) 0.0214(16) 0.0027(13) 0.0016(13) 0.0043(13)
C67 0.0236(16) 0.0354(18) 0.0200(16) 0.0045(13) 0.0000(13) 0.0052(13)
C68 0.042(2) 0.040(2) 0.0272(18) 0.0019(15) 0.0032(15) 0.0103(16)
C69 0.047(2) 0.044(2) 0.0233(18) 0.0046(15) -0.0045(15) 0.0112(16)
C70 0.0164(14) 0.0215(15) 0.0145(14) 0.0017(11) 0.0025(11) 0.0061(11)
C71 0.0152(14) 0.0244(15) 0.0167(15) 0.0039(12) 0.0027(11) 0.0068(12)
C72 0.0163(15) 0.0290(17) 0.0244(16) 0.0055(13) 0.0015(12) 0.0054(12)
C73 0.0193(15) 0.0282(17) 0.0289(17) 0.0085(13) 0.0069(13) 0.0013(13)
C74 0.0273(17) 0.0246(16) 0.0228(16) 0.0074(13) 0.0030(13) 0.0078(13)
C75 0.0218(15) 0.0250(16) 0.0125(14) 0.0015(12) 0.0021(12) 0.0084(12)
C76 0.0278(17) 0.0303(17) 0.0178(15) 0.0062(13) -0.0013(13) 0.0137(13)
C77 0.0173(15) 0.0346(17) 0.0233(16) 0.0063(13) -0.0020(12) 0.0114(13)
C100 0.0164(14) 0.0235(15) 0.0157(14) 0.0030(12) 0.0030(12) 0.0068(12)
C101 0.0160(15) 0.0302(17) 0.0223(16) 0.0063(13) 0.0022(12) 0.0044(12)
C102 0.045(2) 0.049(2) 0.0260(18) 0.0059(15) 0.0038(16) 0.0100(17)
C103 0.046(2) 0.038(2) 0.036(2) 0.0002(15) 0.0028(17) 0.0026(16)
C104 0.0199(16) 0.0397(19) 0.0274(17) 0.0045(14) 0.0064(13) 0.0078(14)
C105 0.0143(15) 0.044(2) 0.039(2) 0.0036(15) 0.0036(14) 0.0021(14)
C106 0.045(2) 0.058(2) 0.0219(18) 0.0037(16) -0.0017(15) 0.0139(17)
C107 0.0332(18) 0.043(2) 0.0315(19) -0.0005(15) 0.0072(15) 0.0142(15)
C108 0.0213(16) 0.0408(19) 0.0310(18) 0.0079(14) -0.0015(14) 0.0060(14)
C109 0.0214(17) 0.062(2) 0.038(2) 0.0130(18) -0.0111(15) 0.0031(16)
C110 0.0340(19) 0.054(2) 0.0287(19) 0.0059(17) -0.0171(16) -0.0066(17)

loop_
_atom_type_symbol
_atom_type_description
_atom_type_scat_dispersion_real
_atom_type_scat_dispersion_imag
_atom_type_scat_source
C C 0.0033 0.0016 'International Tables Vol C Tables 4.2.6.8 and 6.1.1.4'
H H 0.0000 0.0000 'International Tables Vol C Tables 4.2.6.8 and 6.1.1.4'
N N 0.0061 0.0033 'International Tables Vol C Tables 4.2.6.8 and 6.1.1.4'
Ni Ni 0.3393 1.1124 'International Tables Vol C Tables 4.2.6.8 and 6.1.1.4'

loop_
_geom_angle_atom_site_label_1
_geom_angle_atom_site_label_2
_geom_angle_atom_site_label_3
_geom_angle
N1 Ni1 N2 83.44(9)
N1 Ni1 C15 118.64(11)
N2 Ni1 C15 114.02(10)
N1 Ni1 C14 155.48(11)
N2 Ni1 C14 97.19(10)
C15 Ni1 C14 39.07(11)
N1 Ni1 C10 95.74(10)
N2 Ni1 C10 158.53(10)
C15 Ni1 C10 85.29(11)
C14 Ni1 C10 92.35(11)
N1 Ni1 C11 115.90(10)
N2 Ni1 C11 123.33(11)
C15 Ni1 C11 102.19(11)
C14 Ni1 C11 84.32(11)
C10 Ni1 C11 38.57(11)
N4 Ni2 N3 83.68(9)
N4 Ni2 C45 95.81(11)
N3 Ni2 C45 154.46(11)
N4 Ni2 C49 154.98(11)
N3 Ni2 C49 96.76(11)
C45 Ni2 C49 94.26(12)
N4 Ni2 C48 119.28(11)
N3 Ni2 C48 117.21(10)
C45 Ni2 C48 85.38(11)
C49 Ni2 C48 39.03(11)
N4 Ni2 C44 116.69(11)
N3 Ni2 C44 119.18(11)
C45 Ni2 C44 39.12(12)
C49 Ni2 C44 85.03(13)
C48 Ni2 C44 101.61(13)
C1 N1 C18 116.2(2)
C1 N1 Ni1 111.59(17)
C18 N1 Ni1 131.11(17)
C2 N2 C30 119.6(2)
C2 N2 Ni1 111.59(17)
C30 N2 Ni1 128.47(17)
C42 N3 C52 116.9(2)
C42 N3 Ni2 111.39(17)
C52 N3 Ni2 130.46(17)
C43 N4 C62 115.6(2)
C43 N4 Ni2 111.74(17)
C62 N4 Ni2 131.44(17)
N1 C1 C2 116.7(2)
N1 C1 C5 133.9(3)
C2 C1 C5 109.3(2)
N2 C2 C1 116.2(2)
N2 C2 C3 136.1(2)
C1 C2 C3 107.7(2)
C108 C3 C4 118.4(3)
C108 C3 C2 136.0(3)
C4 C3 C2 105.5(2)
C9 C4 C3 124.0(3)
C9 C4 C5 123.1(3)
C3 C4 C5 112.9(2)
C6 C5 C4 119.1(3)
C6 C5 C1 136.3(3)
C4 C5 C1 104.6(2)
C5 C6 C7 118.4(3)
C8 C7 C6 122.3(3)
C7 C8 C9 121.0(3)
C4 C9 C8 116.2(3)
C4 C9 C110 115.9(3)
C8 C9 C110 127.9(3)
C11 C10 C17 125.2(3)
C11 C10 Ni1 71.07(16)
C17 C10 Ni1 110.76(19)
C10 C11 C12 125.2(3)
C10 C11 Ni1 70.36(16)
C12 C11 Ni1 108.74(19)
C11 C12 C13 112.4(2)
C14 C13 C12 111.8(2)
C15 C14 C13 124.7(3)
C15 C14 Ni1 70.34(16)
C13 C14 Ni1 112.20(19)
C14 C15 C16 124.2(3)
C14 C15 Ni1 70.59(16)
C16 C15 Ni1 108.95(19)
C15 C16 C17 112.7(2)
C10 C17 C16 113.1(2)
C23 C18 C19 122.0(3)
C23 C18 N1 118.8(2)
C19 C18 N1 119.2(2)
C20 C19 C18 117.5(3)
C20 C19 C25 120.0(3)
C18 C19 C25 122.5(3)
C21 C20 C19 121.3(3)
C22 C21 C20 120.0(3)
C21 C22 C23 121.3(3)
C22 C23 C18 117.7(3)
C22 C23 C24 121.5(3)
C18 C23 C24 120.8(2)
C23 C24 C29 112.0(2)
C23 C24 C28 112.8(3)
C29 C24 C28 110.2(3)
C19 C25 C26 111.8(3)
C19 C25 C27 112.2(3)
C26 C25 C27 109.9(3)
C35 C30 C31 120.7(2)
C35 C30 N2 121.1(2)
C31 C30 N2 118.1(2)
C32 C31 C30 118.4(3)
C32 C31 C39 121.4(3)
C30 C31 C39 120.2(3)
C33 C32 C31 121.8(3)
C34 C33 C32 119.5(3)
C33 C34 C35 121.7(3)
C34 C35 C30 117.9(3)
C34 C35 C36 118.8(3)
C30 C35 C36 123.4(2)
C35 C36 C37 112.0(2)
C35 C36 C38 111.8(2)
C37 C36 C38 109.3(2)
C31 C39 C41 111.4(3)
C31 C39 C40 113.1(3)
C41 C39 C40 109.8(3)
N3 C42 C43 116.7(2)
N3 C42 C100 134.8(2)
C43 C42 C100 108.3(2)
N4 C43 C42 116.2(2)
N4 C43 C71 134.9(2)
C42 C43 C71 108.8(2)
C45 C44 C51 125.0(3)
C45 C44 Ni2 69.73(17)
C51 C44 Ni2 109.7(2)
C44 C45 C46 124.3(3)
C44 C45 Ni2 71.15(17)
C46 C45 Ni2 111.6(2)
C45 C46 C47 113.8(3)
C46 C47 C48 114.5(3)
C49 C48 C47 123.8(3)
C49 C48 Ni2 70.26(16)
C47 C48 Ni2 108.8(2)
C48 C49 C50 123.6(3)
C48 C49 Ni2 70.71(16)
C50 C49 Ni2 110.2(2)
C51 C50 C49 114.8(3)
C44 C51 C50 113.3(3)
C53 C52 C57 122.2(2)
C53 C52 N3 119.2(2)
C57 C52 N3 118.6(2)
C54 C53 C52 117.3(3)
C54 C53 C58 119.4(3)
C52 C53 C58 123.3(2)
C55 C54 C53 121.3(3)
C54 C55 C56 120.4(3)
C55 C56 C57 121.4(3)
C56 C57 C52 117.2(3)
C56 C57 C59 121.4(3)
C52 C57 C59 121.3(2)
C53 C58 C103 112.0(2)
C53 C58 C102 111.5(2)
C103 C58 C102 110.2(3)
C57 C59 C61 111.0(3)
C57 C59 C60 113.1(3)
C61 C59 C60 110.4(3)
C65 C62 C63 121.9(2)
C65 C62 N4 120.2(2)
C63 C62 N4 118.0(2)
C64 C63 C62 117.3(3)
C64 C63 C66 122.4(3)
C62 C63 C66 120.2(2)
C105 C64 C63 121.2(3)
C104 C65 C62 117.4(3)
C104 C65 C67 120.9(3)
C62 C65 C67 121.6(2)
C63 C66 C106 112.6(2)
C63 C66 C107 112.4(2)
C106 C66 C107 110.7(2)
C65 C67 C69 112.4(2)
C65 C67 C68 112.4(2)
C69 C67 C68 109.3(2)
C75 C70 C100 123.7(2)
C75 C70 C71 123.6(2)
C100 C70 C71 112.7(2)
C72 C71 C70 118.5(2)
C72 C71 C43 136.5(2)
C70 C71 C43 105.0(2)
C71 C72 C73 118.9(3)
C74 C73 C72 122.6(3)
C73 C74 C75 120.0(3)
C70 C75 C76 116.4(2)
C70 C75 C74 116.3(2)
C76 C75 C74 127.3(3)
C77 C76 C75 120.0(3)
C76 C77 C101 123.0(3)
C101 C100 C70 118.4(2)
C101 C100 C42 136.4(3)
C70 C100 C42 105.2(2)
C100 C101 C77 118.5(3)
C105 C104 C65 121.6(3)
C104 C105 C64 120.0(3)
C3 C108 C109 118.4(3)
C110 C109 C108 122.8(3)
C109 C110 C9 120.3(3)

loop_
_geom_bond_atom_site_label_1
_geom_bond_atom_site_label_2
_geom_bond_distance
Ni1 N1 1.956(2)
Ni1 N2 1.972(2)
Ni1 C15 2.066(3)
Ni1 C14 2.069(3)
Ni1 C10 2.079(3)
Ni1 C11 2.088(3)
Ni2 N4 1.953(2)
Ni2 N3 1.964(2)
Ni2 C45 2.066(3)
Ni2 C49 2.067(3)
Ni2 C48 2.072(3)
Ni2 C44 2.084(3)
N1 C1 1.336(3)
N1 C18 1.438(3)
N2 C2 1.325(3)
N2 C30 1.439(3)
N3 C42 1.324(3)
N3 C52 1.440(3)
N4 C43 1.330(3)
N4 C62 1.436(3)
C1 C2 1.426(4)
C1 C5 1.472(4)
C2 C3 1.476(4)
C3 C108 1.375(4)
C3 C4 1.415(4)
C4 C9 1.397(4)
C4 C5 1.419(4)
C5 C6 1.371(4)
C6 C7 1.417(4)
C7 C8 1.363(5)
C8 C9 1.414(5)
C9 C110 1.422(4)
C10 C11 1.376(4)
C10 C17 1.520(4)
C11 C12 1.508(4)
C12 C13 1.535(4)
C13 C14 1.517(4)
C14 C15 1.383(4)
C15 C16 1.509(4)
C16 C17 1.536(4)
C18 C23 1.398(4)
C18 C19 1.404(4)
C19 C20 1.397(4)
C19 C25 1.515(4)
C20 C21 1.378(5)
C21 C22 1.376(5)
C22 C23 1.395(4)
C23 C24 1.520(4)
C24 C29 1.528(4)
C24 C28 1.528(4)
C25 C26 1.527(4)
C25 C27 1.537(4)
C30 C35 1.410(4)
C30 C31 1.413(4)
C31 C32 1.382(4)
C31 C39 1.524(4)
C32 C33 1.380(4)
C33 C34 1.374(4)
C34 C35 1.399(4)
C35 C36 1.522(4)
C36 C37 1.529(4)
C36 C38 1.535(4)
C39 C41 1.524(5)
C39 C40 1.531(4)
C42 C43 1.428(4)
C42 C100 1.476(4)
C43 C71 1.472(4)
C44 C45 1.390(4)
C44 C51 1.494(5)
C45 C46 1.507(4)
C46 C47 1.513(4)
C47 C48 1.515(4)
C48 C49 1.383(4)
C49 C50 1.527(5)
C50 C51 1.501(5)
C52 C53 1.405(4)
C52 C57 1.407(4)
C53 C54 1.398(4)
C53 C58 1.523(4)
C54 C55 1.373(4)
C55 C56 1.377(5)
C56 C57 1.394(4)
C57 C59 1.513(4)
C58 C103 1.524(4)
C58 C102 1.532(4)
C59 C61 1.519(5)
C59 C60 1.529(4)
C62 C65 1.405(4)
C62 C63 1.411(4)
C63 C64 1.391(4)
C63 C66 1.519(4)
C64 C105 1.381(4)
C65 C104 1.384(4)
C65 C67 1.523(4)
C66 C106 1.527(4)
C66 C107 1.528(4)
C67 C69 1.530(4)
C67 C68 1.533(4)
C70 C75 1.397(4)
C70 C100 1.421(4)
C70 C71 1.423(4)
C71 C72 1.371(4)
C72 C73 1.415(4)
C73 C74 1.375(4)
C74 C75 1.427(4)
C75 C76 1.418(4)
C76 C77 1.365(4)
C77 C101 1.420(4)
C100 C101 1.373(4)
C104 C105 1.378(4)
C108 C109 1.417(4)
C109 C110 1.365(5)
